data_4112553
loop_
_publ_author_name
'Stephen Hanessian'
'Martin Tremblay'
'Jens F. W. Petersen'

_publ_contact_author_address
;
      Universit\'e de Montr\'eal
      D\'epartement de Chimie
      C.P. 6128, Succ. Centre-ville
      Montr\'eal, Qu\'ebec
      Canada, H3C 3J7
;
_publ_contact_author_email stephen.hanessian@umontreal.ca
_publ_contact_author_fax '+1 514 343 5728'
_publ_contact_author_name 'Dr Stephen Hanessian'
_publ_contact_author_phone '+1 514 343 6738'
_publ_section_title
;
 The N-Acyloxyiminium Ion Aza-Prins Route to Octahydroindoles: Total
 Synthesis and Structural Confirmation of the Antithrombotic Marine
 Natural Product Oscillarin
;
_journal_name_full 'Journal of the American Chemical Society'
_journal_page_first 6064
_journal_page_last 6071
_journal_paper_doi 10.1021/ja030669g
_journal_volume 126
_journal_year 2004
_chemical_absolute_configuration rmad
_chemical_compound_source 'Synthesized by the authors. See text'
_chemical_formula_moiety 'C16 H26 Cl N O4'
_chemical_formula_sum 'C16 H26 Cl N O4'
_chemical_formula_weight 331.83
_chemical_name_systematic
;
 ?
;
_space_group_IT_number 19
_symmetry_cell_setting orthorhombic
_symmetry_space_group_name_Hall 'P 2ac 2ab'
_symmetry_space_group_name_H-M 'P 21 21 21'
_atom_sites_solution_hydrogens geom
_atom_sites_solution_primary direct
_atom_sites_solution_secondary difmap
_audit_creation_method SHELXL-97
_cell_angle_alpha 90.00
_cell_angle_beta 90.00
_cell_angle_gamma 90.00
_cell_formula_units_Z 4
_cell_length_a 6.540(3)
_cell_length_b 13.811(5)
_cell_length_c 19.763(7)
_cell_measurement_reflns_used 25
_cell_measurement_temperature 293(2)
_cell_measurement_theta_max 25.00
_cell_measurement_theta_min 20.00
_cell_volume 1785.1(12)
_computing_cell_refinement 'CAD4 Program (Nonius 1989)'
_computing_data_collection 'Local Program'
_computing_data_reduction 'Local Program'
_computing_molecular_graphics 'XP (Bruker, 1999)'
_computing_publication_material 'UdMX (local program)'
_computing_structure_refinement 'SHELXL97 (Sheldrick, 1997)'
_computing_structure_solution 'SHELXS97 (Sheldrick, 1997)'
_diffrn_ambient_temperature 293(2)
_diffrn_detector_area_resol_mean 0.0
_diffrn_measured_fraction_theta_full 0.999
_diffrn_measured_fraction_theta_max 0.999
_diffrn_measurement_device_type 'Enraf-Nonius CAD-4'
_diffrn_measurement_method \w
_diffrn_radiation_monochromator graphite
_diffrn_radiation_source 'Sealed Tube'
_diffrn_radiation_type CuK\a
_diffrn_radiation_wavelength 1.54178
_diffrn_reflns_av_R_equivalents 0.045
_diffrn_reflns_av_sigmaI/netI 0.0447
_diffrn_reflns_limit_h_max 7
_diffrn_reflns_limit_h_min -7
_diffrn_reflns_limit_k_max 16
_diffrn_reflns_limit_k_min -16
_diffrn_reflns_limit_l_max 24
_diffrn_reflns_limit_l_min -23
_diffrn_reflns_number 16847
_diffrn_reflns_theta_full 70.02
_diffrn_reflns_theta_max 70.02
_diffrn_reflns_theta_min 3.90
_diffrn_standards_decay_% 6.10
_diffrn_standards_interval_time 60
_diffrn_standards_number 5
_exptl_absorpt_coefficient_mu 2.036
_exptl_absorpt_correction_T_max 0.7000
_exptl_absorpt_correction_T_min 0.5100
_exptl_absorpt_correction_type gaussian
_exptl_absorpt_process_details 'gaussian from crystal shape'
_exptl_crystal_colour Colourless
_exptl_crystal_density_diffrn 1.235
_exptl_crystal_density_meas ?
_exptl_crystal_description block
_exptl_crystal_F_000 712
_exptl_crystal_size_max 0.65
_exptl_crystal_size_mid 0.22
_exptl_crystal_size_min 0.21
_refine_diff_density_max 0.118
_refine_diff_density_min -0.133
_refine_diff_density_rms 0.034
_refine_ls_abs_structure_details 'Flack H D (1983), 1415 Friedel Pairs'
_refine_ls_abs_structure_Flack 0.002(19)
_refine_ls_extinction_coef 0.0045(3)
_refine_ls_extinction_expression Fc^*^=kFc[1+0.001xFc^2^\l^3^/sin(2\q)]^-1/4^
_refine_ls_extinction_method SHELXL
_refine_ls_goodness_of_fit_ref 0.802
_refine_ls_hydrogen_treatment constr
_refine_ls_matrix_type full
_refine_ls_number_parameters 204
_refine_ls_number_reflns 3377
_refine_ls_number_restraints 0
_refine_ls_restrained_S_all 0.802
_refine_ls_R_factor_all 0.0519
_refine_ls_R_factor_gt 0.0350
_refine_ls_shift/su_max 0.000
_refine_ls_shift/su_mean 0.000
_refine_ls_structure_factor_coef Fsqd
_refine_ls_weighting_details 'calc w=1/[\s^2^(Fo^2^)+(0.0385P)^2^+0.0000P] where P=(Fo^2^+2Fc^2^)/3'
_refine_ls_weighting_scheme calc
_refine_ls_wR_factor_gt 0.0777
_refine_ls_wR_factor_ref 0.0832
_reflns_number_gt 2167
_reflns_number_total 3377
_reflns_threshold_expression >2sigma(I)
_cod_data_source_file ja030669g_5.cif
_cod_data_source_block han348
_cod_depositor_comments
;
The following automatic conversions were performed:

'_exptl_crystal_density_meas' value 'none' was changed to '?' - the
value is perceived as not measured.

Automatic conversion script
Id: cif_fix_values 3008 2015-01-20 13:52:24Z robertas 
;
_cod_database_code 4112553

loop_
_symmetry_equiv_pos_as_xyz
'x, y, z'
'x+1/2, -y+1/2, -z'
'-x, y+1/2, -z+1/2'
'-x+1/2, -y, z+1/2'

loop_
_atom_site_label
_atom_site_type_symbol
_atom_site_fract_x
_atom_site_fract_y
_atom_site_fract_z
_atom_site_U_iso_or_equiv
_atom_site_adp_type
_atom_site_occupancy
_atom_site_symmetry_multiplicity
_atom_site_calc_flag
_atom_site_refinement_flags
Cl Cl 0.01363(12) -0.00677(4) 0.94410(3) 0.0920(2) Uani 1 1 d .
O11 O 0.1444(3) 0.36603(12) 0.77819(9) 0.0921(6) Uani 1 1 d .
O12 O 0.0751(3) 0.28270(11) 0.87462(8) 0.0829(6) Uani 1 1 d .
O16 O 0.0526(4) 0.17690(16) 0.67813(9) 0.1047(7) Uani 1 1 d .
O17 O 0.3034(3) 0.22961(15) 0.61452(9) 0.1047(7) Uani 1 1 d .
N N 0.2791(3) 0.21687(13) 0.79655(9) 0.0655(5) Uani 1 1 d .
C2 C 0.2700(4) 0.12540(15) 0.83591(11) 0.0622(6) Uani 1 1 d .
H2 H 0.2563 0.1433 0.8837 0.075 Uiso 1 1 calc R
C3 C 0.0824(4) 0.06576(15) 0.81743(11) 0.0650(6) Uani 1 1 d .
H3A H 0.0850 0.0524 0.7693 0.078 Uiso 1 1 calc R
H3B H -0.0394 0.1035 0.8269 0.078 Uiso 1 1 calc R
C4 C 0.0696(4) -0.02965(16) 0.85575(11) 0.0719(7) Uani 1 1 d .
H4 H -0.0414 -0.0685 0.8365 0.086 Uiso 1 1 calc R
C5 C 0.2682(4) -0.08595(16) 0.84926(13) 0.0824(8) Uani 1 1 d .
H5A H 0.2620 -0.1425 0.8783 0.099 Uiso 1 1 calc R
H5B H 0.2828 -0.1083 0.8030 0.099 Uiso 1 1 calc R
C6 C 0.4535(4) -0.02643(17) 0.86809(13) 0.0812(7) Uani 1 1 d .
H6A H 0.5756 -0.0645 0.8597 0.097 Uiso 1 1 calc R
H6B H 0.4485 -0.0123 0.9161 0.097 Uiso 1 1 calc R
C7 C 0.4696(4) 0.06947(16) 0.82883(12) 0.0714(7) Uani 1 1 d .
H7 H 0.5772 0.1081 0.8503 0.086 Uiso 1 1 calc R
C8 C 0.5267(5) 0.05760(17) 0.75495(12) 0.0806(7) Uani 1 1 d .
H8A H 0.4178 0.0246 0.7309 0.097 Uiso 1 1 calc R
H8B H 0.6502 0.0191 0.7510 0.097 Uiso 1 1 calc R
C9 C 0.5613(4) 0.15771(18) 0.72453(13) 0.0851(8) Uani 1 1 d .
H9A H 0.5989 0.1507 0.6773 0.102 Uiso 1 1 calc R
H9B H 0.6743 0.1887 0.7478 0.102 Uiso 1 1 calc R
C10 C 0.3727(4) 0.22226(18) 0.72964(11) 0.0715(7) Uani 1 1 d .
H10 H 0.4211 0.2890 0.7243 0.086 Uiso 1 1 calc R
C11 C 0.1624(4) 0.29475(17) 0.81393(12) 0.0736(7) Uani 1 1 d .
C12 C -0.0482(5) 0.35951(19) 0.90597(12) 0.0860(8) Uani 1 1 d .
C13 C 0.0844(7) 0.4477(2) 0.91627(17) 0.1523(17) Uani 1 1 d .
H13A H 0.2088 0.4291 0.9386 0.228 Uiso 1 1 calc R
H13B H 0.0128 0.4940 0.9436 0.228 Uiso 1 1 calc R
H13C H 0.1161 0.4760 0.8732 0.228 Uiso 1 1 calc R
C14 C -0.1023(6) 0.3156(2) 0.97298(13) 0.1324(15) Uani 1 1 d .
H14A H -0.1718 0.2553 0.9659 0.199 Uiso 1 1 calc R
H14B H -0.1900 0.3590 0.9974 0.199 Uiso 1 1 calc R
H14C H 0.0202 0.3045 0.9986 0.199 Uiso 1 1 calc R
C15 C -0.2316(6) 0.3795(3) 0.86481(17) 0.1486(16) Uani 1 1 d .
H15A H -0.1908 0.4029 0.8211 0.223 Uiso 1 1 calc R
H15B H -0.3139 0.4275 0.8870 0.223 Uiso 1 1 calc R
H15C H -0.3093 0.3210 0.8595 0.223 Uiso 1 1 calc R
C16 C 0.2232(5) 0.20494(18) 0.67366(12) 0.0741(7) Uani 1 1 d .
C17 C 0.1755(6) 0.2202(2) 0.55495(12) 0.1196(12) Uani 1 1 d .
H17A H 0.2060 0.1603 0.5325 0.179 Uiso 1 1 calc R
H17B H 0.2017 0.2732 0.5248 0.179 Uiso 1 1 calc R
H17C H 0.0343 0.2208 0.5682 0.179 Uiso 1 1 calc R

loop_
_atom_site_aniso_label
_atom_site_aniso_U_11
_atom_site_aniso_U_22
_atom_site_aniso_U_33
_atom_site_aniso_U_23
_atom_site_aniso_U_13
_atom_site_aniso_U_12
Cl 0.1227(6) 0.0794(4) 0.0740(4) 0.0033(3) 0.0112(4) -0.0046(4)
O11 0.1375(17) 0.0630(10) 0.0758(11) 0.0144(8) 0.0147(12) 0.0139(11)
O12 0.1257(16) 0.0596(9) 0.0633(9) 0.0050(7) 0.0224(10) 0.0232(10)
O16 0.1013(17) 0.1383(18) 0.0745(12) 0.0144(11) -0.0034(12) -0.0213(14)
O17 0.1222(18) 0.1275(17) 0.0644(11) 0.0055(11) 0.0145(11) -0.0132(14)
N 0.0834(15) 0.0528(10) 0.0603(10) 0.0004(8) 0.0094(10) 0.0018(10)
C2 0.0748(17) 0.0529(12) 0.0590(13) 0.0011(10) -0.0003(12) 0.0025(13)
C3 0.0736(17) 0.0576(12) 0.0637(13) -0.0011(10) -0.0023(12) -0.0014(12)
C4 0.090(2) 0.0591(13) 0.0665(14) -0.0020(11) -0.0026(13) -0.0036(13)
C5 0.108(2) 0.0557(13) 0.0840(17) -0.0032(12) -0.0075(17) 0.0053(16)
C6 0.089(2) 0.0638(14) 0.0909(17) -0.0002(13) -0.0081(16) 0.0102(15)
C7 0.0739(18) 0.0639(13) 0.0762(15) -0.0056(11) -0.0048(14) 0.0027(14)
C8 0.0760(18) 0.0788(16) 0.0869(17) -0.0121(13) 0.0066(15) 0.0115(15)
C9 0.082(2) 0.0937(19) 0.0791(17) -0.0020(14) 0.0138(15) -0.0052(16)
C10 0.0855(18) 0.0647(14) 0.0644(14) -0.0004(12) 0.0107(13) -0.0023(14)
C11 0.100(2) 0.0566(14) 0.0637(14) -0.0020(12) 0.0074(14) 0.0032(14)
C12 0.122(2) 0.0676(15) 0.0687(15) -0.0059(12) 0.0139(17) 0.0258(17)
C13 0.235(5) 0.095(2) 0.127(3) -0.044(2) 0.023(3) -0.015(3)
C14 0.198(4) 0.120(2) 0.0786(18) 0.0194(17) 0.049(2) 0.063(3)
C15 0.140(4) 0.204(4) 0.101(3) -0.009(3) -0.009(3) 0.079(3)
C16 0.096(2) 0.0644(15) 0.0621(15) 0.0036(12) 0.0123(16) 0.0004(16)
C17 0.172(3) 0.131(3) 0.0555(15) 0.0000(18) -0.004(2) 0.009(3)

loop_
_atom_type_symbol
_atom_type_description
_atom_type_scat_dispersion_real
_atom_type_scat_dispersion_imag
_atom_type_scat_source
C C 0.0181 0.0091 'International Tables Vol C Tables 4.2.6.8 and 6.1.1.4'
H H 0.0000 0.0000 'International Tables Vol C Tables 4.2.6.8 and 6.1.1.4'
N N 0.0311 0.0180 'International Tables Vol C Tables 4.2.6.8 and 6.1.1.4'
O O 0.0492 0.0322 'International Tables Vol C Tables 4.2.6.8 and 6.1.1.4'
Cl Cl 0.3639 0.7018 'International Tables Vol C Tables 4.2.6.8 and 6.1.1.4'

loop_
_geom_angle_atom_site_label_1
_geom_angle_atom_site_label_2
_geom_angle_atom_site_label_3
_geom_angle
_geom_angle_publ_flag
C11 O12 C12 121.46(18) y
C16 O17 C17 117.7(3) y
C11 N C10 115.03(19) y
C11 N C2 121.13(19) y
C10 N C2 122.35(18) y
N C2 C3 111.54(18) y
N C2 C7 110.42(19) y
C3 C2 C7 113.22(18) y
N C2 H2 107.1 ?
C3 C2 H2 107.1 ?
C7 C2 H2 107.1 ?
C2 C3 C4 113.2(2) y
C2 C3 H3A 108.9 ?
C4 C3 H3A 108.9 ?
C2 C3 H3B 108.9 ?
C4 C3 H3B 108.9 ?
H3A C3 H3B 107.8 ?
C5 C4 C3 110.7(2) y
C5 C4 CL 110.09(17) y
C3 C4 CL 109.85(16) y
C5 C4 H4 108.7 ?
C3 C4 H4 108.7 ?
CL C4 H4 108.7 ?
C6 C5 C4 112.74(19) y
C6 C5 H5A 109 ?
C4 C5 H5A 109 ?
C6 C5 H5B 109 ?
C4 C5 H5B 109 ?
H5A C5 H5B 107.8 ?
C5 C6 C7 113.5(2) y
C5 C6 H6A 108.9 ?
C7 C6 H6A 108.9 ?
C5 C6 H6B 108.9 ?
C7 C6 H6B 108.9 ?
H6A C6 H6B 107.7 ?
C8 C7 C2 110.8(2) y
C8 C7 C6 114.2(2) y
C2 C7 C6 109.4(2) y
C8 C7 H7 107.4 ?
C2 C7 H7 107.4 ?
C6 C7 H7 107.4 ?
C7 C8 C9 108.6(2) y
C7 C8 H8A 110 ?
C9 C8 H8A 110 ?
C7 C8 H8B 110 ?
C9 C8 H8B 110 ?
H8A C8 H8B 108.4 ?
C8 C9 C10 112.6(2) y
C8 C9 H9A 109.1 ?
C10 C9 H9A 109.1 ?
C8 C9 H9B 109.1 ?
C10 C9 H9B 109.1 ?
H9A C9 H9B 107.8 ?
N C10 C16 112.8(2) y
N C10 C9 111.7(2) y
C16 C10 C9 112.7(2) y
N C10 H10 106.3 ?
C16 C10 H10 106.3 ?
C9 C10 H10 106.3 ?
O11 C11 O12 125.4(2) y
O11 C11 N 123.1(2) y
O12 C11 N 111.5(2) y
O12 C12 C15 110.4(2) y
O12 C12 C14 102.1(2) y
C15 C12 C14 111.8(3) y
O12 C12 C13 108.9(3) y
C15 C12 C13 113.0(3) y
C14 C12 C13 110.0(3) y
C12 C13 H13A 109.5 ?
C12 C13 H13B 109.5 ?
H13A C13 H13B 109.5 ?
C12 C13 H13C 109.5 ?
H13A C13 H13C 109.5 ?
H13B C13 H13C 109.5 ?
C12 C14 H14A 109.5 ?
C12 C14 H14B 109.5 ?
H14A C14 H14B 109.5 ?
C12 C14 H14C 109.5 ?
H14A C14 H14C 109.5 ?
H14B C14 H14C 109.5 ?
C12 C15 H15A 109.5 ?
C12 C15 H15B 109.5 ?
H15A C15 H15B 109.5 ?
C12 C15 H15C 109.5 ?
H15A C15 H15C 109.5 ?
H15B C15 H15C 109.5 ?
O16 C16 O17 121.5(3) y
O16 C16 C10 127.8(2) y
O17 C16 C10 110.7(3) y
O17 C17 H17A 109.5 ?
O17 C17 H17B 109.5 ?
H17A C17 H17B 109.5 ?
O17 C17 H17C 109.5 ?
H17A C17 H17C 109.5 ?
H17B C17 H17C 109.5 ?

loop_
_geom_bond_atom_site_label_1
_geom_bond_atom_site_label_2
_geom_bond_distance
_geom_bond_publ_flag
Cl C4 1.812(2) y
O11 C11 1.217(3) y
O12 C11 1.339(3) y
O12 C12 1.470(3) y
O16 C16 1.184(3) y
O17 C16 1.326(3) y
O17 C17 1.450(3) y
N C11 1.363(3) y
N C10 1.459(3) y
N C2 1.485(2) y
C2 C3 1.522(3) y
C2 C7 1.523(3) y
C2 H2 0.98 ?
C3 C4 1.522(3) y
C3 H3a 0.97 ?
C3 H3b 0.97 ?
C4 C5 1.519(3) y
C4 H4 0.98 ?
C5 C6 1.511(3) y
C5 H5a 0.97 ?
C5 H5b 0.97 ?
C6 C7 1.539(3) y
C6 H6a 0.97 ?
C6 H6b 0.97 ?
C7 C8 1.516(3) y
C7 H7 0.98 ?
C8 C9 1.525(3) y
C8 H8a 0.97 ?
C8 H8b 0.97 ?
C9 C10 1.525(3) y
C9 H9a 0.97 ?
C9 H9b 0.97 ?
C10 C16 1.496(4) y
C10 H10 0.98 ?
C12 C15 1.475(4) y
C12 C14 1.499(3) y
C12 C13 1.509(5) y
C13 H13a 0.96 ?
C13 H13b 0.96 ?
C13 H13c 0.96 ?
C14 H14a 0.96 ?
C14 H14b 0.96 ?
C14 H14c 0.96 ?
C15 H15a 0.96 ?
C15 H15b 0.96 ?
C15 H15c 0.96 ?
C17 H17a 0.96 ?
C17 H17b 0.96 ?
C17 H17c 0.96 ?

loop_
_geom_torsion_atom_site_label_1
_geom_torsion_atom_site_label_2
_geom_torsion_atom_site_label_3
_geom_torsion_atom_site_label_4
_geom_torsion
_geom_torsion_publ_flag
C11 N C2 C3 78.9(3) y
C10 N C2 C3 -86.5(3) y
C11 N C2 C7 -154.3(2) y
C10 N C2 C7 40.3(3) y
N C2 C3 C4 178.88(18) y
C7 C2 C3 C4 53.6(3) y
C2 C3 C4 C5 -51.9(3) y
C2 C3 C4 CL 70.0(2) y
C3 C4 C5 C6 52.1(3) y
CL C4 C5 C6 -69.5(2) y
C4 C5 C6 C7 -54.3(3) y
N C2 C7 C8 -51.5(2) y
C3 C2 C7 C8 74.4(3) y
N C2 C7 C6 -178.13(18) y
C3 C2 C7 C6 -52.3(3) y
C5 C6 C7 C8 -71.8(3) y
C5 C6 C7 C2 53.0(3) y
C2 C7 C8 C9 62.5(3) y
C6 C7 C8 C9 -173.5(2) y
C7 C8 C9 C10 -59.2(3) y
C11 N C10 C16 -74.9(3) y
C2 N C10 C16 91.3(3) y
C11 N C10 C9 156.9(2) y
C2 N C10 C9 -36.9(3) y
C8 C9 C10 N 44.9(3) y
C8 C9 C10 C16 -83.4(3) y
C12 O12 C11 O11 -2.8(4) y
C12 O12 C11 N 176.4(2) y
C10 N C11 O11 -3.4(4) y
C2 N C11 O11 -169.8(2) y
C10 N C11 O12 177.4(2) y
C2 N C11 O12 11.0(3) y
C11 O12 C12 C15 63.8(4) y
C11 O12 C12 C14 -177.2(3) y
C11 O12 C12 C13 -60.8(3) y
C17 O17 C16 O16 -0.6(4) y
C17 O17 C16 C10 -178.1(2) y
N C10 C16 O16 -9.9(4) y
C9 C10 C16 O16 117.7(3) y
N C10 C16 O17 167.3(2) y
C9 C10 C16 O17 -65.0(3) y
